data_7214434
loop_
_publ_author_name
'Xu, Zhiguang'
'Liu, Haiyang'
'Mahmood, Mian HR'
'Cai, Yuepeng'
'Xu, Xuan'
'Tang, Youwen'

_publ_section_title
;
 Spontaneous resolution of chiral bis-sulfoxides with asymmetric
 atropisomerism
;
_journal_issue 19
_journal_name_full CrystEngComm
_journal_page_first 3839
_journal_paper_doi 10.1039/c4ce00296b
_journal_volume 16
_journal_year 2014
_chemical_formula_moiety 'C16 H26 O2 S2'
_chemical_formula_sum 'C16 H26 O2 S2'
_chemical_formula_weight 314.51
_chemical_name_systematic 1,4-bis((tert-butylsulfinyl)methyl)benzene
_space_group_IT_number 2
_symmetry_cell_setting triclinic
_symmetry_Int_Tables_number 2
_symmetry_space_group_name_Hall '-P 1'
_symmetry_space_group_name_H-M 'P -1'
_atom_sites_solution_hydrogens geom
_atom_sites_solution_primary direct
_atom_sites_solution_secondary difmap
_audit_creation_method SHELXL-97
_cell_angle_alpha 80.046(5)
_cell_angle_beta 89.205(5)
_cell_angle_gamma 84.973(5)
_cell_formula_units_Z 1
_cell_length_a 5.927(5)
_cell_length_b 6.623(5)
_cell_length_c 11.219(5)
_cell_measurement_reflns_used 1248
_cell_measurement_temperature 293(2)
_cell_measurement_theta_max 27.19
_cell_measurement_theta_min 3.13
_cell_volume 432.1(5)
_computing_cell_refinement 'Bruker SMART'
_computing_data_collection 'Bruker SMART'
_computing_data_reduction 'Bruker SAINT'
_computing_molecular_graphics 'Bruker SHELXTL'
_computing_publication_material 'Bruker SHELXTL'
_computing_structure_refinement 'SHELXL-97 (Sheldrick, 1997)'
_computing_structure_solution 'SHELXS-97 (Sheldrick, 1990)'
_diffrn_ambient_temperature 293(2)
_diffrn_measured_fraction_theta_full 0.982
_diffrn_measured_fraction_theta_max 0.931
_diffrn_measurement_device_type 'CCD area detector'
_diffrn_measurement_method 'phi and omega scans'
_diffrn_radiation_monochromator graphite
_diffrn_radiation_source 'fine-focus sealed tube'
_diffrn_radiation_type MoK\a
_diffrn_radiation_wavelength 0.71069
_diffrn_reflns_av_R_equivalents 0.0109
_diffrn_reflns_av_sigmaI/netI 0.0219
_diffrn_reflns_limit_h_max 7
_diffrn_reflns_limit_h_min -7
_diffrn_reflns_limit_k_max 8
_diffrn_reflns_limit_k_min -8
_diffrn_reflns_limit_l_max 8
_diffrn_reflns_limit_l_min -14
_diffrn_reflns_number 2589
_diffrn_reflns_theta_full 25.00
_diffrn_reflns_theta_max 27.57
_diffrn_reflns_theta_min 1.84
_exptl_absorpt_coefficient_mu 0.308
_exptl_absorpt_correction_type none
_exptl_crystal_colour white
_exptl_crystal_density_diffrn 1.209
_exptl_crystal_density_method 'not measured'
_exptl_crystal_description block
_exptl_crystal_F_000 170.0
_exptl_crystal_size_max 0.31
_exptl_crystal_size_mid 0.26
_exptl_crystal_size_min 0.15
_refine_diff_density_max 0.973
_refine_diff_density_min -0.278
_refine_diff_density_rms 0.065
_refine_ls_extinction_method none
_refine_ls_goodness_of_fit_ref 1.034
_refine_ls_hydrogen_treatment constr
_refine_ls_matrix_type full
_refine_ls_number_parameters 94
_refine_ls_number_reflns 1861
_refine_ls_number_restraints 0
_refine_ls_restrained_S_all 1.034
_refine_ls_R_factor_all 0.0638
_refine_ls_R_factor_gt 0.0562
_refine_ls_shift/su_max 0.000
_refine_ls_shift/su_mean 0.000
_refine_ls_structure_factor_coef Fsqd
_refine_ls_weighting_details 'calc w=1/[\s^2^(Fo^2^)+(0.1017P)^2^+0.2979P] where P=(Fo^2^+2Fc^2^)/3'
_refine_ls_weighting_scheme calc
_refine_ls_wR_factor_gt 0.1662
_refine_ls_wR_factor_ref 0.1758
_reflns_number_gt 1598
_reflns_number_total 1861
_reflns_threshold_expression >2sigma(I)
_cod_data_source_file c4ce00296b2.cif
_cod_data_source_block a
_cod_database_code 7214434

loop_
_symmetry_equiv_pos_as_xyz
'x, y, z'
'-x, -y, -z'

loop_
_atom_site_label
_atom_site_type_symbol
_atom_site_fract_x
_atom_site_fract_y
_atom_site_fract_z
_atom_site_U_iso_or_equiv
_atom_site_adp_type
_atom_site_occupancy
_atom_site_symmetry_multiplicity
_atom_site_calc_flag
_atom_site_refinement_flags
C1 C 0.1705(5) 0.7256(5) 0.0399(3) 0.0584(7) Uani 1 1 d .
H1A H 0.0203 0.6820 0.0513 0.088 Uiso 1 1 calc R
H1B H 0.2562 0.6411 -0.0091 0.088 Uiso 1 1 calc R
H1C H 0.1624 0.8666 0.0003 0.088 Uiso 1 1 calc R
C2 C 0.2868(4) 0.7048(4) 0.1635(2) 0.0419(6) Uani 1 1 d .
C3 C 0.1528(6) 0.8321(5) 0.2435(3) 0.0666(9) Uani 1 1 d .
H3A H 0.2371 0.8314 0.3161 0.100 Uiso 1 1 calc R
H3B H 0.0111 0.7751 0.2641 0.100 Uiso 1 1 calc R
H3C H 0.1250 0.9710 0.2014 0.100 Uiso 1 1 calc R
C4 C 0.5302(5) 0.7594(6) 0.1472(4) 0.0727(10) Uani 1 1 d .
H4A H 0.5338 0.8907 0.0954 0.109 Uiso 1 1 calc R
H4B H 0.6171 0.6563 0.1113 0.109 Uiso 1 1 calc R
H4C H 0.5937 0.7659 0.2246 0.109 Uiso 1 1 calc R
C5 C 0.4410(6) 0.4169(4) 0.3649(3) 0.0631(9) Uani 1 1 d .
H5A H 0.5888 0.4666 0.3461 0.076 Uiso 1 1 calc R
H5B H 0.3604 0.5061 0.4143 0.076 Uiso 1 1 calc R
C6 C 0.4699(5) 0.2000(4) 0.4348(2) 0.0470(6) Uani 1 1 d .
C7 C 0.6679(5) 0.0771(5) 0.4238(2) 0.0524(7) Uani 1 1 d .
H7 H 0.7819 0.1281 0.3724 0.063 Uiso 1 1 calc R
C8 C 0.6974(5) -0.1203(5) 0.4886(3) 0.0534(7) Uani 1 1 d .
H8 H 0.8315 -0.2008 0.4807 0.064 Uiso 1 1 calc R
O1 O 0.0506(5) 0.3871(4) 0.2581(3) 0.0876(9) Uani 1 1 d .
S1 S 0.28554(12) 0.42712(9) 0.22581(6) 0.0469(3) Uani 1 1 d .

loop_
_atom_site_aniso_label
_atom_site_aniso_U_11
_atom_site_aniso_U_22
_atom_site_aniso_U_33
_atom_site_aniso_U_23
_atom_site_aniso_U_13
_atom_site_aniso_U_12
C1 0.0650(18) 0.0529(17) 0.0530(16) 0.0017(13) -0.0095(13) -0.0020(13)
C2 0.0375(12) 0.0366(12) 0.0489(13) 0.0023(10) -0.0026(10) -0.0063(9)
C3 0.076(2) 0.0497(17) 0.075(2) -0.0201(15) -0.0106(16) 0.0098(15)
C4 0.0487(16) 0.072(2) 0.087(2) 0.0226(18) -0.0054(15) -0.0216(15)
C5 0.094(2) 0.0383(14) 0.0550(16) 0.0045(12) -0.0272(15) -0.0144(14)
C6 0.0624(16) 0.0377(13) 0.0395(12) 0.0017(10) -0.0111(11) -0.0107(11)
C7 0.0539(15) 0.0557(16) 0.0441(14) 0.0056(12) 0.0008(11) -0.0132(12)
C8 0.0553(15) 0.0501(16) 0.0512(15) -0.0018(12) -0.0024(12) 0.0019(12)
O1 0.0811(17) 0.0827(18) 0.0953(19) 0.0135(15) -0.0081(14) -0.0416(14)
S1 0.0614(5) 0.0341(4) 0.0445(4) -0.0017(3) -0.0091(3) -0.0092(3)

loop_
_atom_type_symbol
_atom_type_description
_atom_type_scat_dispersion_real
_atom_type_scat_dispersion_imag
_atom_type_scat_source
C C 0.0033 0.0016 'International Tables Vol C Tables 4.2.6.8 and 6.1.1.4'
H H 0.0000 0.0000 'International Tables Vol C Tables 4.2.6.8 and 6.1.1.4'
O O 0.0106 0.0060 'International Tables Vol C Tables 4.2.6.8 and 6.1.1.4'
S S 0.1246 0.1234 'International Tables Vol C Tables 4.2.6.8 and 6.1.1.4'

loop_
_geom_angle_atom_site_label_1
_geom_angle_atom_site_label_2
_geom_angle_atom_site_label_3
_geom_angle
_geom_angle_site_symmetry_1
_geom_angle_site_symmetry_3
C2 C1 H1A 109.5 . .
C2 C1 H1B 109.5 . .
H1A C1 H1B 109.5 . .
C2 C1 H1C 109.5 . .
H1A C1 H1C 109.5 . .
H1B C1 H1C 109.5 . .
C3 C2 C4 112.4(3) . .
C3 C2 C1 110.6(2) . .
C4 C2 C1 110.4(2) . .
C3 C2 S1 110.6(2) . .
C4 C2 S1 109.11(19) . .
C1 C2 S1 103.33(18) . .
C2 C3 H3A 109.5 . .
C2 C3 H3B 109.5 . .
H3A C3 H3B 109.5 . .
C2 C3 H3C 109.5 . .
H3A C3 H3C 109.5 . .
H3B C3 H3C 109.5 . .
C2 C4 H4A 109.5 . .
C2 C4 H4B 109.5 . .
H4A C4 H4B 109.5 . .
C2 C4 H4C 109.5 . .
H4A C4 H4C 109.5 . .
H4B C4 H4C 109.5 . .
C6 C5 S1 111.0(2) . .
C6 C5 H5A 109.4 . .
S1 C5 H5A 109.4 . .
C6 C5 H5B 109.4 . .
S1 C5 H5B 109.4 . .
H5A C5 H5B 108.0 . .
C8 C6 C7 118.6(2) 2_656 .
C8 C6 C5 121.3(3) 2_656 .
C7 C6 C5 120.0(3) . .
C8 C7 C6 120.5(2) . .
C8 C7 H7 119.8 . .
C6 C7 H7 119.8 . .
C7 C8 C6 120.9(3) . 2_656
C7 C8 H8 119.6 . .
C6 C8 H8 119.6 2_656 .
O1 S1 C5 107.85(18) . .
O1 S1 C2 107.42(14) . .
C5 S1 C2 99.69(12) . .

loop_
_geom_bond_atom_site_label_1
_geom_bond_atom_site_label_2
_geom_bond_distance
_geom_bond_site_symmetry_2
C1 C2 1.536(4) .
C1 H1A 0.9600 .
C1 H1B 0.9600 .
C1 H1C 0.9600 .
C2 C3 1.508(4) .
C2 C4 1.519(4) .
C2 S1 1.852(3) .
C3 H3A 0.9600 .
C3 H3B 0.9600 .
C3 H3C 0.9600 .
C4 H4A 0.9600 .
C4 H4B 0.9600 .
C4 H4C 0.9600 .
C5 C6 1.510(4) .
C5 S1 1.811(3) .
C5 H5A 0.9700 .
C5 H5B 0.9700 .
C6 C8 1.383(4) 2_656
C6 C7 1.385(4) .
C7 C8 1.380(4) .
C7 H7 0.9300 .
C8 C6 1.383(4) 2_656
C8 H8 0.9300 .
O1 S1 1.469(3) .

loop_
_geom_torsion_atom_site_label_1
_geom_torsion_atom_site_label_2
_geom_torsion_atom_site_label_3
_geom_torsion_atom_site_label_4
_geom_torsion
_geom_torsion_site_symmetry_1
_geom_torsion_site_symmetry_4
S1 C5 C6 C8 -84.2(3) . 2_656
S1 C5 C6 C7 96.5(3) . .
C8 C6 C7 C8 -0.3(5) 2_656 .
C5 C6 C7 C8 179.1(3) . .
C6 C7 C8 C6 0.3(5) . 2_656
C6 C5 S1 O1 69.2(3) . .
C6 C5 S1 C2 -178.8(2) . .
C3 C2 S1 O1 47.1(2) . .
C4 C2 S1 O1 171.3(2) . .
C1 C2 S1 O1 -71.3(2) . .
C3 C2 S1 C5 -65.2(2) . .
C4 C2 S1 C5 59.0(3) . .
C1 C2 S1 C5 176.4(2) . .
